data_7040287
loop_
_publ_author_name
'Hardy, E. E.'
'Eddy, M. A.'
'Maynard, B. A.'
'Gorden, A. E. V.'

_publ_section_title
;
 Solid state \p-\p stacking and higher order dimensional crystal packing,
 reactivity, and electrochemical behaviour of salphenazine actinide and
 transition metal complexes.
;
_journal_issue 36
_journal_name_full 'Dalton transactions (Cambridge, England : 2003)'
_journal_page_first 14243
_journal_page_last 14251
_journal_paper_doi 10.1039/c6dt02389d
_journal_volume 45
_journal_year 2016
_chemical_formula_moiety 'C42 H50 N4 O2, 0.5(C4 O2)'
_chemical_formula_sum 'C44 H50 N4 O3'
_chemical_formula_weight 682.91
_space_group_crystal_system monoclinic
_space_group_IT_number 14
_space_group_name_Hall '-P 2yn'
_space_group_name_H-M_alt 'P 1 21/n 1'
_symmetry_Int_Tables_number 14
_symmetry_space_group_name_Hall '-P 2yn'
_symmetry_space_group_name_H-M 'P 1 21/n 1'
_atom_sites_solution_primary direct
_audit_creation_date 2016-07-15
_audit_creation_method
;
Olex2 1.2
(compiled 2016.02.19 svn.r3266 for OlexSys, GUI svn.r5155)
;
_audit_update_record
;
2016-07-15 deposited with the CCDC.
2016-08-11 downloaded from the CCDC.
;
_cell_angle_alpha 90
_cell_angle_beta 94.704(1)
_cell_angle_gamma 90
_cell_formula_units_Z 4
_cell_length_a 6.2424(2)
_cell_length_b 22.8992(7)
_cell_length_c 27.3834(8)
_cell_measurement_reflns_used 9896
_cell_measurement_temperature 180.45
_cell_measurement_theta_max 21.716
_cell_measurement_theta_min 2.322
_cell_volume 3901.2(2)
_computing_cell_refinement 'SAINT v8.34A (Bruker, 2013)'
_computing_data_reduction 'SAINT v8.34A (Bruker, 2013)'
_computing_molecular_graphics 'Olex2 (Dolomanov et al., 2009)'
_computing_publication_material 'Olex2 (Dolomanov et al., 2009)'
_computing_structure_refinement 'olex2.refine (Bourhis et al., 2015)'
_computing_structure_solution 'ShelXS (Sheldrick, 2008)'
_diffrn_ambient_temperature 180.45
_diffrn_measured_fraction_theta_full 0.9998
_diffrn_measured_fraction_theta_max 0.9998
_diffrn_measurement_device_type 'Bruker APEX CCD'
_diffrn_measurement_method '\f and \w scans'
_diffrn_radiation_type 'Mo K\a'
_diffrn_radiation_wavelength 0.71073
_diffrn_reflns_av_R_equivalents 0.0492
_diffrn_reflns_av_unetI/netI 0.0308
_diffrn_reflns_limit_h_max 7
_diffrn_reflns_limit_h_min -7
_diffrn_reflns_limit_k_max 26
_diffrn_reflns_limit_k_min -26
_diffrn_reflns_limit_l_max 31
_diffrn_reflns_limit_l_min -31
_diffrn_reflns_number 75008
_diffrn_reflns_theta_full 26.0000
_diffrn_reflns_theta_max 24.11
_diffrn_reflns_theta_min 1.49
_diffrn_standards_number 0
_exptl_absorpt_coefficient_mu 0.073
_exptl_absorpt_correction_T_max 0.7450
_exptl_absorpt_correction_T_min 0.7054
_exptl_absorpt_correction_type multi-scan
_exptl_absorpt_process_details
;
SADABS-2014/2 (Bruker,2014/2) was used for absorption correction.
wR2(int) was 0.0909 before and 0.0519 after correction.
The Ratio of minimum to maximum transmission is 0.9468.
The \l/2 correction factor is 0.00150.
;
_exptl_crystal_colour 'dark orange'
_exptl_crystal_colour_modifier dark
_exptl_crystal_colour_primary orange
_exptl_crystal_density_diffrn 1.1626
_exptl_crystal_description plate
_exptl_crystal_F_000 1464.6099
_exptl_crystal_recrystallization_method 'slow evaporation of ethyl acetate'
_exptl_crystal_size_max 0.8
_exptl_crystal_size_mid 0.15
_exptl_crystal_size_min 0.02
_refine_diff_density_max 0.3549
_refine_diff_density_min -0.2768
_refine_diff_density_rms 0.0597
_refine_ls_d_res_high 0.8700
_refine_ls_d_res_low 13.6456
_refine_ls_goodness_of_fit_ref 1.0674
_refine_ls_hydrogen_treatment mixed
_refine_ls_matrix_type full
_refine_ls_number_constraints 89
_refine_ls_number_parameters 519
_refine_ls_number_reflns 6196
_refine_ls_number_restraints 0
_refine_ls_restrained_S_all 1.0674
_refine_ls_R_factor_all 0.0698
_refine_ls_R_factor_gt 0.0453
_refine_ls_shift/su_max 0.0002
_refine_ls_shift/su_mean 0.0000
_refine_ls_structure_factor_coef Fsqd
_refine_ls_weighting_details 'w=1/[\s^2^(Fo^2^)+(0.0550P)^2^+1.4377P] where P=(Fo^2^+2Fc^2^)/3'
_refine_ls_weighting_scheme calc
_refine_ls_wR_factor_gt 0.1081
_refine_ls_wR_factor_ref 0.1212
_reflns_Friedel_coverage 0.0
_reflns_limit_h_max 6
_reflns_limit_h_min -7
_reflns_limit_k_max 26
_reflns_limit_k_min 0
_reflns_limit_l_max 31
_reflns_limit_l_min -5
_reflns_number_gt 4586
_reflns_number_total 6196
_reflns_threshold_expression I>=2u(I)
_cod_data_source_file c6dt02389d2.cif
_cod_data_source_block hardy012815
_cod_depositor_comments 'Adding full bibliography for 7040285--7040288.cif.'
_cod_original_sg_symbol_Hall '-P 2yn '
_cod_database_code 7040287
_olex2_refinement_description
;
1. Fixed Uiso
 At 1.2 times of:
  All C(H) groups
 At 1.5 times of:
  All C(H,H,H) groups, All O(H) groups
2. Rigid bond restraints
 C1A, C1b, C2A, C2b, C3A, C3b
 with sigma for 1-2 distances of 0.01 and sigma for 1-3 distances of 0.01
3. Same fragment restrains
{C1A, C1b, C2A, C2b, C3A, C3b} sigma for 1-2: 0.02, 1-3: 0.04
as
{C1AA, N1, O1, C2AA, N2, O2}
4. Others
 Sof(C1b)=Sof(C2b)=Sof(C3b)=Sof(H1ba)=Sof(H1bb)=Sof(H1bc)=Sof(H2ba)=Sof(H2bb)=
 Sof(H2bc)=Sof(H3ba)=Sof(H3bb)=Sof(H3bc)=1-FVAR(1)
 Sof(C1A)=Sof(C2A)=Sof(C3A)=Sof(H1Aa)=Sof(H1Ab)=Sof(H1Ac)=Sof(H2Aa)=Sof(H2Ab)=
 Sof(H2Ac)=Sof(H3Aa)=Sof(H3Ab)=Sof(H3Ac)=FVAR(1)
 Fixed Sof: C44S(0.5) C45S(0.5) O46S(0.5)
5.a Aromatic/amide H refined with riding coordinates:
 C7(H7), C13(H13), C15(H15), C17(H17), C20(H20), C21(H21), C22(H22), C23(H23),
 C26(H26), C28(H28), C30(H30), C36(H36)
5.b Idealised Me refined as rotating group:
 C6AA(H6Aa,H6Ab,H6Ac), C5(H5a,H5b,H5c), C9AA(H9Aa,H9Ab,H9Ac), C33(H33a,H33b,
 H33c), C34(H34a,H34b,H34c), C35(H35a,H35b,H35c), C39(H39a,H39b,H39c), C40(H40a,
 H40b,H40c), C41(H41a,H41b,H41c), C1A(H1Aa,H1Ab,H1Ac), C2A(H2Aa,H2Ab,H2Ac),
 C3A(H3Aa,H3Ab,H3Ac), C1b(H1ba,H1bb,H1bc), C2b(H2ba,H2bb,H2bc), C3b(H3ba,H3bb,
 H3bc)
5.c Idealised tetrahedral OH refined as rotating group:
 O1(H1), O2(H2)
;
_olex2_exptl_crystal_mounting_method 'mounted on a glass fibre in paratone oil'
_olex2_submission_special_instructions 'No special instructions were received'

loop_
_space_group_symop_id
_space_group_symop_operation_xyz
1 x,y,z
2 -x+1/2,y+1/2,-z+1/2
3 -x,-y,-z
4 x-1/2,-y-1/2,z-1/2

loop_
_atom_site_label
_atom_site_type_symbol
_atom_site_fract_x
_atom_site_fract_y
_atom_site_fract_z
_atom_site_U_iso_or_equiv
_atom_site_adp_type
_atom_site_occupancy
_atom_site_site_symmetry_order
_atom_site_refinement_flags_posn
_atom_site_refinement_flags_adp
_atom_site_refinement_flags_occupancy
_atom_site_disorder_group
C1AA C 0.6188(3) 0.68220(8) 0.18664(7) 0.0231(4) Uani 1.000000 1 D . . .
N1 N 0.2784(2) 0.62631(7) 0.23349(6) 0.0253(4) Uani 1.000000 1 D . . .
O1 O 0.5574(2) 0.70894(6) 0.22721(5) 0.0331(4) Uani 1.000000 1 D . . .
H1 H 0.464(3) 0.6885(5) 0.2397(5) 0.0497(5) Uiso 1.000000 1 GR . . .
C2AA C 0.7814(3) 0.70790(8) 0.16093(7) 0.0219(4) Uani 1.000000 1 D . . .
N2 N 0.2317(2) 0.66523(7) 0.32521(6) 0.0272(4) Uani 1.000000 1 D . . .
O2 O 0.3940(2) 0.77054(6) 0.32835(5) 0.0358(4) Uani 1.000000 1 D . . .
H2 H 0.319(3) 0.7423(3) 0.3173(5) 0.0536(6) Uiso 1.000000 1 GR . . .
C3AA C 0.8827(3) 0.76692(8) 0.17726(7) 0.0256(5) Uani 1.000000 1 . . . .
N3 N -0.3479(2) 0.50201(7) 0.24047(6) 0.0275(4) Uani 1.000000 1 . . . .
C6AA C 0.7084(3) 0.81457(9) 0.17666(8) 0.0364(5) Uani 1.000000 1 . . . .
H6Aa H 0.6413(14) 0.8192(4) 0.14325(12) 0.0547(8) Uiso 1.000000 1 GR . . .
H6Ab H 0.5989(11) 0.8032(3) 0.1985(4) 0.0547(8) Uiso 1.000000 1 GR . . .
H6Ac H 0.7739(5) 0.85163(15) 0.1878(4) 0.0547(8) Uiso 1.000000 1 GR . . .
N4 N -0.3907(2) 0.54329(7) 0.33764(6) 0.0296(4) Uani 1.000000 1 . . . .
C5 C 0.9969(3) 0.76138(9) 0.22888(7) 0.0322(5) Uani 1.000000 1 . . . .
H5a H 0.8936(5) 0.7486(5) 0.25176(11) 0.0484(8) Uiso 1.000000 1 GR . . .
H5b H 1.1131(13) 0.7327(4) 0.22847(12) 0.0484(8) Uiso 1.000000 1 GR . . .
H5c H 1.0568(17) 0.79935(15) 0.2394(2) 0.0484(8) Uiso 1.000000 1 GR . . .
C9AA C 1.0500(4) 0.78697(9) 0.14313(8) 0.0420(6) Uani 1.000000 1 . . . .
H9Aa H 1.1658(12) 0.7580(3) 0.1434(4) 0.0630(9) Uiso 1.000000 1 GR . . .
H9Ab H 0.9821(6) 0.7911(6) 0.10976(13) 0.0630(9) Uiso 1.000000 1 GR . . .
H9Ac H 1.1096(17) 0.8247(3) 0.1544(3) 0.0630(9) Uiso 1.000000 1 GR . . .
C7 C 0.8441(3) 0.67747(8) 0.12060(7) 0.0241(4) Uani 1.000000 1 . . . .
H7 H 0.9548(3) 0.69404(8) 0.10321(7) 0.0289(5) Uiso 1.000000 1 R . . .
C8 C 0.7558(3) 0.62393(8) 0.10354(7) 0.0253(4) Uani 1.000000 1 . . . .
C13 C 0.5951(3) 0.60076(8) 0.12950(7) 0.0255(5) Uani 1.000000 1 . . . .
H13 H 0.5315(3) 0.56466(8) 0.11920(7) 0.0306(6) Uiso 1.000000 1 R . . .
C14 C 0.5231(3) 0.62892(8) 0.17055(7) 0.0229(4) Uani 1.000000 1 . . . .
C15 C 0.3537(3) 0.60225(8) 0.19595(7) 0.0250(5) Uani 1.000000 1 . . . .
H15 H 0.2962(3) 0.56584(8) 0.18458(7) 0.0300(5) Uiso 1.000000 1 R . . .
C16 C 0.1055(3) 0.60212(8) 0.25689(7) 0.0231(4) Uani 1.000000 1 . . . .
C17 C -0.0403(3) 0.56317(8) 0.23595(7) 0.0250(5) Uani 1.000000 1 . . . .
H17 H -0.0281(3) 0.55054(8) 0.20325(7) 0.0300(5) Uiso 1.000000 1 R . . .
C18 C -0.2102(3) 0.54125(8) 0.26236(7) 0.0233(4) Uani 1.000000 1 . . . .
C19 C -0.5060(3) 0.48307(8) 0.26732(7) 0.0270(5) Uani 1.000000 1 . . . .
C20 C -0.6584(3) 0.44176(9) 0.24632(8) 0.0333(5) Uani 1.000000 1 . . . .
H20 H -0.6461(3) 0.42756(9) 0.21408(8) 0.0400(6) Uiso 1.000000 1 R . . .
C21 C -0.8210(3) 0.42274(9) 0.27247(8) 0.0376(6) Uani 1.000000 1 . . . .
H21 H -0.9216(3) 0.39525(9) 0.25823(8) 0.0451(7) Uiso 1.000000 1 R . . .
C22 C -0.8423(3) 0.44327(9) 0.32044(9) 0.0385(6) Uani 1.000000 1 . . . .
H22 H -0.9569(3) 0.42936(9) 0.33807(9) 0.0462(7) Uiso 1.000000 1 R . . .
C23 C -0.7009(3) 0.48270(9) 0.34177(8) 0.0354(5) Uani 1.000000 1 . . . .
H23 H -0.7176(3) 0.49623(9) 0.37403(8) 0.0424(6) Uiso 1.000000 1 R . . .
C24 C -0.5280(3) 0.50375(8) 0.31583(8) 0.0280(5) Uani 1.000000 1 . . . .
C25 C -0.2323(3) 0.56194(8) 0.31100(7) 0.0254(5) Uani 1.000000 1 . . . .
C26 C -0.0810(3) 0.60351(8) 0.33168(7) 0.0279(5) Uani 1.000000 1 . . . .
H26 H -0.0948(3) 0.61803(8) 0.36377(7) 0.0335(6) Uiso 1.000000 1 R . . .
C27 C 0.0831(3) 0.62267(8) 0.30603(7) 0.0247(4) Uani 1.000000 1 . . . .
C28 C 0.3351(3) 0.65628(9) 0.36696(7) 0.0277(5) Uani 1.000000 1 . . . .
H28 H 0.3133(3) 0.62051(9) 0.38340(7) 0.0332(6) Uiso 1.000000 1 R . . .
C29 C 0.4845(3) 0.69859(8) 0.39020(7) 0.0265(5) Uani 1.000000 1 . . . .
C30 C 0.6045(3) 0.68251(9) 0.43365(7) 0.0302(5) Uani 1.000000 1 . . . .
H30 H 0.5844(3) 0.64483(9) 0.44705(7) 0.0362(6) Uiso 1.000000 1 R . . .
C31 C 0.7510(3) 0.72005(9) 0.45740(7) 0.0294(5) Uani 1.000000 1 . . . .
C32 C 0.8876(3) 0.70439(10) 0.50466(7) 0.0364(5) Uani 1.000000 1 . . . .
C33 C 0.8122(4) 0.64794(11) 0.52722(8) 0.0510(7) Uani 1.000000 1 . . . .
H33a H 0.6600(8) 0.6514(3) 0.5331(5) 0.0765(10) Uiso 1.000000 1 GR . . .
H33b H 0.831(2) 0.61540(15) 0.5047(3) 0.0765(10) Uiso 1.000000 1 GR . . .
H33c H 0.8971(17) 0.6407(4) 0.5583(3) 0.0765(10) Uiso 1.000000 1 GR . . .
C34 C 0.8729(4) 0.75328(11) 0.54275(8) 0.0469(6) Uani 1.000000 1 . . . .
H34a H 0.928(2) 0.78976(18) 0.5298(2) 0.0704(9) Uiso 1.000000 1 GR . . .
H34b H 0.7227(5) 0.7586(4) 0.5497(4) 0.0704(9) Uiso 1.000000 1 GR . . .
H34c H 0.9589(19) 0.7427(3) 0.5730(2) 0.0704(9) Uiso 1.000000 1 GR . . .
C35 C 1.1229(4) 0.69756(13) 0.49295(9) 0.0567(7) Uani 1.000000 1 . . . .
H35a H 1.1349(6) 0.6647(5) 0.4704(5) 0.0850(11) Uiso 1.000000 1 GR . . .
H35b H 1.1707(9) 0.7335(3) 0.4777(6) 0.0850(11) Uiso 1.000000 1 GR . . .
H35c H 1.2132(5) 0.6901(7) 0.52331(12) 0.0850(11) Uiso 1.000000 1 GR . . .
C36 C 0.7747(3) 0.77498(9) 0.43552(7) 0.0303(5) Uani 1.000000 1 . . . .
H36 H 0.8771(3) 0.80103(9) 0.45112(7) 0.0364(6) Uiso 1.000000 1 R . . .
C37 C 0.6604(3) 0.79409(9) 0.39298(7) 0.0275(5) Uani 1.000000 1 . . . .
C38 C 0.6956(3) 0.85460(9) 0.37088(7) 0.0311(5) Uani 1.000000 1 . . . .
C39 C 0.4847(3) 0.88991(10) 0.36788(9) 0.0426(6) Uani 1.000000 1 . . . .
H39a H 0.3723(7) 0.8682(3) 0.3485(4) 0.0639(9) Uiso 1.000000 1 GR . . .
H39b H 0.4406(12) 0.8963(5) 0.40098(9) 0.0639(9) Uiso 1.000000 1 GR . . .
H39c H 0.5073(7) 0.9277(3) 0.3522(5) 0.0639(9) Uiso 1.000000 1 GR . . .
C40 C 0.8668(4) 0.88993(10) 0.40159(8) 0.0437(6) Uani 1.000000 1 . . . .
H40a H 0.8193(11) 0.8965(6) 0.43438(19) 0.0656(9) Uiso 1.000000 1 GR . . .
H40b H 1.0026(7) 0.8682(3) 0.4043(5) 0.0656(9) Uiso 1.000000 1 GR . . .
H40c H 0.8878(17) 0.9276(3) 0.3857(3) 0.0656(9) Uiso 1.000000 1 GR . . .
C41 C 0.7750(4) 0.84779(10) 0.31979(8) 0.0400(6) Uani 1.000000 1 . . . .
H41a H 0.9148(11) 0.8281(5) 0.32241(9) 0.0601(8) Uiso 1.000000 1 GR . . .
H41b H 0.6714(11) 0.8245(5) 0.29919(17) 0.0601(8) Uiso 1.000000 1 GR . . .
H41c H 0.790(2) 0.88643(10) 0.3050(2) 0.0601(8) Uiso 1.000000 1 GR . . .
C42 C 0.5107(3) 0.75414(9) 0.36992(7) 0.0263(5) Uani 1.000000 1 . . . .
C43S C 0.7042(8) 0.4618(2) 0.44961(15) 0.1189(15) Uani 1.000000 1 . . . .
C44S C 0.8738(14) 0.4920(3) 0.4454(2) 0.084(2) Uani 0.500000 1 . . . .
C45S C 0.8267(13) 0.4726(3) 0.5012(3) 0.0744(18) Uani 0.500000 1 . . . .
O46S O 0.7458(8) 0.45526(19) 0.53682(17) 0.0906(14) Uani 0.500000 1 . . . .
O3S O 1.0 0.5 0.5 0.0853(10) Uani 1.000000 2 S T P .
C9 C 0.8373(3) 0.59269(9) 0.05905(7) 0.0304(5) Uani 1.000000 1 . . . .
C1A C 0.9667(12) 0.5354(3) 0.0796(2) 0.050(2) Uani 0.463(9) 1 D U . 1
C2A C 0.9950(16) 0.6267(3) 0.0326(3) 0.067(3) Uani 0.463(9) 1 D U . 1
C3A C 0.6512(16) 0.5700(5) 0.0263(4) 0.062(3) Uani 0.463(9) 1 D U . 1
C1b C 1.0628(9) 0.5739(3) 0.07056(19) 0.055(2) Uani 0.537(9) 1 D U . 2
C2b C 0.8347(11) 0.6381(2) 0.01453(16) 0.0454(17) Uani 0.537(9) 1 D U . 2
C3b C 0.6953(15) 0.5432(4) 0.0400(4) 0.063(3) Uani 0.537(9) 1 D U . 2
H1Aa H 1.091(4) 0.5474(3) 0.1015(10) 0.075(3) Uiso 0.463(9) 1 GR . . 1
H1Ab H 0.871(2) 0.5109(8) 0.0977(11) 0.075(3) Uiso 0.463(9) 1 GR . . 1
H1Ac H 1.016(5) 0.5132(9) 0.0521(2) 0.075(3) Uiso 0.463(9) 1 GR . . 1
H2Aa H 0.932(3) 0.6643(8) 0.0222(14) 0.101(5) Uiso 0.463(9) 1 GR . . 1
H2Ab H 1.125(3) 0.6335(16) 0.0544(6) 0.101(5) Uiso 0.463(9) 1 GR . . 1
H2Ac H 1.032(6) 0.6047(9) 0.0037(9) 0.101(5) Uiso 0.463(9) 1 GR . . 1
H3Aa H 0.567(4) 0.5430(14) 0.0448(5) 0.093(5) Uiso 0.463(9) 1 GR . . 1
H3Ab H 0.560(4) 0.6027(5) 0.0144(13) 0.093(5) Uiso 0.463(9) 1 GR . . 1
H3Ac H 0.7051(16) 0.5495(16) -0.0016(8) 0.093(5) Uiso 0.463(9) 1 GR . . 1
H1ba H 1.1517(13) 0.6079(4) 0.0802(12) 0.083(3) Uiso 0.537(9) 1 GR . . 2
H1bb H 1.0696(12) 0.5456(12) 0.0975(8) 0.083(3) Uiso 0.537(9) 1 GR . . 2
H1bc H 1.116(2) 0.5556(14) 0.0416(4) 0.083(3) Uiso 0.537(9) 1 GR . . 2
H2ba H 0.6865(12) 0.6505(10) 0.0054(7) 0.068(3) Uiso 0.537(9) 1 GR . . 2
H2bb H 0.922(4) 0.6722(6) 0.0246(4) 0.068(3) Uiso 0.537(9) 1 GR . . 2
H2bc H 0.894(4) 0.6194(4) -0.0136(4) 0.068(3) Uiso 0.537(9) 1 GR . . 2
H3ba H 0.706(5) 0.5109(7) 0.0635(7) 0.094(4) Uiso 0.537(9) 1 GR . . 2
H3bb H 0.5460(17) 0.5567(5) 0.0355(13) 0.094(4) Uiso 0.537(9) 1 GR . . 2
H3bc H 0.741(4) 0.5298(11) 0.0085(8) 0.094(4) Uiso 0.537(9) 1 GR . . 2

loop_
_atom_site_aniso_label
_atom_site_aniso_U_11
_atom_site_aniso_U_22
_atom_site_aniso_U_33
_atom_site_aniso_U_12
_atom_site_aniso_U_13
_atom_site_aniso_U_23
C1AA 0.0226(10) 0.0254(11) 0.0212(10) 0.0043(8) 0.0008(8) -0.0046(8)
N1 0.0208(8) 0.0291(9) 0.0260(9) -0.0015(7) 0.0019(7) 0.0012(7)
O1 0.0315(8) 0.0355(8) 0.0339(8) -0.0066(6) 0.0127(6) -0.0106(7)
C2AA 0.0218(10) 0.0214(10) 0.0224(11) 0.0004(8) 0.0010(8) -0.0002(8)
N2 0.0256(9) 0.0303(9) 0.0255(9) -0.0054(7) 0.0016(8) -0.0036(7)
O2 0.0415(9) 0.0354(8) 0.0281(8) -0.0100(7) -0.0111(7) 0.0016(7)
C3AA 0.0283(11) 0.0220(10) 0.0268(11) -0.0020(8) 0.0046(9) -0.0041(8)
N3 0.0233(9) 0.0240(9) 0.0349(10) -0.0008(7) 0.0008(8) -0.0026(7)
C6AA 0.0414(13) 0.0241(11) 0.0424(13) 0.0039(9) -0.0051(11) -0.0039(10)
N4 0.0274(9) 0.0290(9) 0.0331(10) -0.0045(7) 0.0062(8) -0.0014(8)
C5 0.0308(11) 0.0284(12) 0.0367(12) 0.0015(9) -0.0026(10) -0.0072(9)
C9AA 0.0508(14) 0.0320(13) 0.0450(14) -0.0165(11) 0.0151(12) -0.0101(10)
C7 0.0254(10) 0.0262(11) 0.0209(10) -0.0014(8) 0.0036(8) 0.0010(9)
C8 0.0269(10) 0.0249(11) 0.0237(11) -0.0004(9) 0.0005(9) -0.0014(9)
C13 0.0274(10) 0.0231(11) 0.0258(11) -0.0037(8) 0.0009(9) -0.0030(9)
C14 0.0219(10) 0.0247(11) 0.0221(11) 0.0005(8) 0.0012(8) 0.0012(8)
C15 0.0235(10) 0.0247(11) 0.0262(11) -0.0013(8) -0.0020(9) -0.0000(9)
C16 0.0193(10) 0.0236(10) 0.0264(11) 0.0001(8) 0.0014(8) 0.0012(9)
C17 0.0237(10) 0.0289(11) 0.0223(11) 0.0011(9) 0.0018(9) -0.0021(8)
C18 0.0210(10) 0.0213(10) 0.0271(11) 0.0022(8) -0.0011(9) -0.0004(8)
C19 0.0227(10) 0.0218(10) 0.0362(12) 0.0027(8) 0.0011(9) 0.0025(9)
C20 0.0278(11) 0.0267(11) 0.0447(14) -0.0028(9) -0.0012(10) -0.0053(10)
C21 0.0284(11) 0.0273(12) 0.0563(16) -0.0057(9) -0.0010(11) 0.0004(11)
C22 0.0306(12) 0.0327(12) 0.0529(15) -0.0060(10) 0.0082(11) 0.0069(11)
C23 0.0333(12) 0.0344(12) 0.0394(13) -0.0048(10) 0.0089(10) 0.0023(10)
C24 0.0250(11) 0.0226(11) 0.0366(12) -0.0010(9) 0.0026(9) 0.0028(9)
C25 0.0232(10) 0.0252(11) 0.0279(11) 0.0015(8) 0.0027(9) 0.0012(9)
C26 0.0288(11) 0.0307(11) 0.0244(11) -0.0040(9) 0.0034(9) -0.0037(9)
C27 0.0233(10) 0.0226(10) 0.0276(11) -0.0020(8) -0.0011(9) -0.0001(8)
C28 0.0283(11) 0.0279(11) 0.0276(12) -0.0031(9) 0.0071(9) 0.0001(9)
C29 0.0251(10) 0.0302(11) 0.0242(11) -0.0030(9) 0.0020(9) -0.0032(9)
C30 0.0305(11) 0.0335(12) 0.0266(11) 0.0003(9) 0.0028(9) 0.0009(9)
C31 0.0264(11) 0.0370(12) 0.0249(11) 0.0021(9) 0.0022(9) -0.0028(9)
C32 0.0329(12) 0.0474(14) 0.0279(12) 0.0049(10) -0.0033(10) -0.0001(10)
C33 0.0585(16) 0.0524(15) 0.0395(14) 0.0060(13) -0.0111(12) 0.0092(12)
C34 0.0531(15) 0.0586(16) 0.0277(13) -0.0020(12) -0.0046(11) 0.0013(11)
C35 0.0372(13) 0.082(2) 0.0492(16) 0.0146(13) -0.0056(12) 0.0020(14)
C36 0.0265(11) 0.0387(13) 0.0254(11) -0.0040(9) 0.0003(9) -0.0081(9)
C37 0.0266(10) 0.0333(12) 0.0228(11) -0.0018(9) 0.0033(9) -0.0055(9)
C38 0.0355(12) 0.0300(11) 0.0278(12) -0.0047(9) 0.0018(9) -0.0033(9)
C39 0.0448(13) 0.0359(13) 0.0466(15) 0.0009(11) 0.0005(11) -0.0026(11)
C40 0.0480(14) 0.0369(13) 0.0452(14) -0.0128(11) -0.0024(11) -0.0064(11)
C41 0.0464(14) 0.0390(13) 0.0354(13) -0.0099(11) 0.0073(11) 0.0003(10)
C42 0.0253(10) 0.0340(12) 0.0195(11) -0.0019(9) 0.0002(9) -0.0018(9)
C43S 0.129(4) 0.134(4) 0.089(3) 0.033(3) -0.015(3) 0.026(3)
C44S 0.125(6) 0.079(5) 0.046(4) -0.008(4) -0.010(4) 0.014(3)
C45S 0.097(5) 0.053(4) 0.076(5) 0.025(4) 0.023(5) 0.011(4)
O46S 0.125(4) 0.078(3) 0.072(3) 0.007(3) 0.030(3) 0.011(2)
O3S 0.113(3) 0.065(2) 0.082(2) 0.013(2) 0.031(2) 0.0125(17)
C9 0.0337(11) 0.0312(12) 0.0272(12) -0.0041(9) 0.0074(9) -0.0090(9)
C1A 0.061(4) 0.046(4) 0.044(3) 0.024(4) 0.012(3) -0.006(3)
C2A 0.109(8) 0.049(4) 0.051(5) -0.018(4) 0.048(5) -0.021(3)
C3A 0.054(4) 0.090(8) 0.039(5) 0.019(5) -0.009(3) -0.042(5)
C1b 0.055(3) 0.068(5) 0.042(3) 0.026(3) 0.004(3) -0.013(3)
C2b 0.060(4) 0.052(3) 0.024(3) 0.004(3) 0.006(2) -0.007(2)
C3b 0.064(5) 0.060(5) 0.068(6) -0.022(4) 0.031(4) -0.041(4)

loop_
_atom_type_symbol
_atom_type_scat_dispersion_real
_atom_type_scat_dispersion_imag
_atom_type_scat_Cromer_Mann_a1
_atom_type_scat_Cromer_Mann_a2
_atom_type_scat_Cromer_Mann_a3
_atom_type_scat_Cromer_Mann_a4
_atom_type_scat_Cromer_Mann_b1
_atom_type_scat_Cromer_Mann_b2
_atom_type_scat_Cromer_Mann_b3
_atom_type_scat_Cromer_Mann_b4
_atom_type_scat_Cromer_Mann_c
_atom_type_scat_source
_atom_type_scat_dispersion_source
H 0.00000 0.00000 0.49300 0.32291 0.14019 0.04081 10.51090 26.12570 3.14236 57.79970 0.0030380000826 'International Tables Volume C Table 6.1.1.4 (pp. 500-502)' 'Henke, Gullikson and Davis, At. Data and Nucl. Data Tables, 1993, 54, 2'
C 0.00347 0.00161 2.31000 1.02000 1.58860 0.86500 20.84390 10.20750 0.56870 51.65120 0.215599998832 'International Tables Volume C Table 6.1.1.4 (pp. 500-502)' 'Henke, Gullikson and Davis, At. Data and Nucl. Data Tables, 1993, 54, 2'
O 0.01158 0.00611 3.04850 2.28680 1.54630 0.86700 13.27710 5.70110 0.32390 32.90890 0.250800013542 'International Tables Volume C Table 6.1.1.4 (pp. 500-502)' 'Henke, Gullikson and Davis, At. Data and Nucl. Data Tables, 1993, 54, 2'
N 0.00653 0.00323 12.21260 3.13220 2.01250 1.16630 0.00570 9.89330 28.99750 0.58260 -11.5290002823 'International Tables Volume C Table 6.1.1.4 (pp. 500-502)' 'Henke, Gullikson and Davis, At. Data and Nucl. Data Tables, 1993, 54, 2'

loop_
_geom_angle_atom_site_label_1
_geom_angle_atom_site_label_2
_geom_angle_atom_site_label_3
_geom_angle
_geom_angle_site_symmetry_1
_geom_angle_site_symmetry_3
C2AA C1AA O1 119.05(16) . .
C14 C1AA O1 120.42(17) . .
C14 C1AA C2AA 120.53(17) . .
C16 N1 C15 122.43(16) . .
C3AA C2AA C1AA 121.04(16) . .
C7 C2AA C1AA 116.66(16) . .
C7 C2AA C3AA 122.31(16) . .
C28 N2 C27 119.16(16) . .
C6AA C3AA C2AA 110.19(15) . .
C5 C3AA C2AA 110.04(15) . .
C5 C3AA C6AA 110.04(16) . .
C9AA C3AA C2AA 111.74(16) . .
C9AA C3AA C6AA 107.37(16) . .
C9AA C3AA C5 107.38(16) . .
C19 N3 C18 116.06(16) . .
C25 N4 C24 116.14(17) . .
C8 C7 C2AA 124.93(18) . .
C13 C8 C7 116.39(17) . .
C9 C8 C7 121.53(17) . .
C9 C8 C13 122.07(17) . .
C14 C13 C8 122.00(17) . .
C13 C14 C1AA 119.47(17) . .
C15 C14 C1AA 121.42(17) . .
C15 C14 C13 119.10(17) . .
C14 C15 N1 122.11(17) . .
C17 C16 N1 124.98(17) . .
C27 C16 N1 115.55(16) . .
C27 C16 C17 119.44(17) . .
C18 C17 C16 121.04(18) . .
C17 C18 N3 118.88(17) . .
C25 C18 N3 121.84(17) . .
C25 C18 C17 119.27(17) . .
C20 C19 N3 119.08(18) . .
C24 C19 N3 122.05(17) . .
C24 C19 C20 118.87(18) . .
C21 C20 C19 120.1(2) . .
C22 C21 C20 120.94(19) . .
C23 C22 C21 120.9(2) . .
C24 C23 C22 120.1(2) . .
C19 C24 N4 121.85(17) . .
C23 C24 N4 119.04(19) . .
C23 C24 C19 119.11(18) . .
C18 C25 N4 122.05(17) . .
C26 C25 N4 119.28(17) . .
C26 C25 C18 118.66(17) . .
C27 C26 C25 120.82(18) . .
C16 C27 N2 117.33(16) . .
C26 C27 N2 121.87(17) . .
C26 C27 C16 120.73(17) . .
C29 C28 N2 122.78(18) . .
C30 C29 C28 118.37(18) . .
C42 C29 C28 121.47(17) . .
C42 C29 C30 120.16(17) . .
C31 C30 C29 121.60(19) . .
C32 C31 C30 123.63(19) . .
C36 C31 C30 116.47(18) . .
C36 C31 C32 119.88(17) . .
C33 C32 C31 111.82(17) . .
C34 C32 C31 110.01(17) . .
C34 C32 C33 107.76(18) . .
C35 C32 C31 108.84(17) . .
C35 C32 C33 109.3(2) . .
C35 C32 C34 109.08(19) . .
C37 C36 C31 125.15(18) . .
C38 C37 C36 122.42(17) . .
C42 C37 C36 116.44(18) . .
C42 C37 C38 121.12(17) . .
C39 C38 C37 110.22(16) . .
C40 C38 C37 112.04(16) . .
C40 C38 C39 107.82(17) . .
C41 C38 C37 109.63(16) . .
C41 C38 C39 110.13(17) . .
C41 C38 C40 106.93(17) . .
C29 C42 O2 120.83(16) . .
C37 C42 O2 119.01(17) . .
C37 C42 C29 120.16(17) . .
C45S C43S C44S 69.5(5) . .
C45S C44S C43S 63.7(5) . .
O3S C44S C43S 108.5(5) 3_766 .
O3S C44S C45S 44.9(3) 3_766 .
C44S C45S C43S 46.8(3) . .
O46S C45S C43S 118.2(7) . .
O46S C45S C44S 164.6(8) . .
O3S C45S C43S 114.4(6) 3_766 .
O3S C45S C44S 67.6(5) 3_766 .
O3S C45S O46S 127.5(7) 3_766 .
C44S O3S C44S 180.0 . 3_766
C45S O3S C44S 67.5(4) . .
C45S O3S C44S 112.5(4) . 3_766
C45S O3S C44S 112.5(4) 3_766 .
C45S O3S C44S 67.5(4) 3_766 3_766
C45S O3S C45S 180.0 3_766 .
C2A C9 C1A 105.2(4) . .
C3A C9 C1A 105.5(4) . .
C3A C9 C2A 113.6(5) . .
C2b C9 C1b 107.5(3) . .
C3b C9 C1b 112.1(4) . .
C3b C9 C2b 104.8(4) . .

loop_
_geom_bond_atom_site_label_1
_geom_bond_atom_site_label_2
_geom_bond_distance
_geom_bond_site_symmetry_2
C1AA O1 1.351(2) .
C1AA C2AA 1.410(3) .
C1AA C14 1.413(3) .
N1 C15 1.289(2) .
N1 C16 1.413(2) .
C2AA C3AA 1.543(3) .
C2AA C7 1.389(3) .
N2 C27 1.417(2) .
N2 C28 1.282(2) .
O2 C42 1.353(2) .
C3AA C6AA 1.540(3) .
C3AA C5 1.535(3) .
C3AA C9AA 1.528(3) .
N3 C18 1.349(2) .
N3 C19 1.350(2) .
N4 C24 1.352(2) .
N4 C25 1.346(2) .
C7 C8 1.408(3) .
C8 C13 1.382(3) .
C8 C9 1.535(3) .
C13 C14 1.402(3) .
C14 C15 1.448(3) .
C16 C17 1.367(3) .
C16 C27 1.443(3) .
C17 C18 1.423(3) .
C18 C25 1.431(3) .
C19 C20 1.428(3) .
C19 C24 1.428(3) .
C20 C21 1.361(3) .
C21 C22 1.412(3) .
C22 C23 1.360(3) .
C23 C24 1.424(3) .
C25 C26 1.425(3) .
C26 C27 1.361(3) .
C28 C29 1.454(3) .
C29 C30 1.402(3) .
C29 C42 1.403(3) .
C30 C31 1.378(3) .
C31 C32 1.533(3) .
C31 C36 1.406(3) .
C32 C33 1.524(3) .
C32 C34 1.538(3) .
C32 C35 1.537(3) .
C36 C37 1.386(3) .
C37 C38 1.535(3) .
C37 C42 1.419(3) .
C38 C39 1.541(3) .
C38 C40 1.535(3) .
C38 C41 1.530(3) .
C43S C44S 1.277(8) .
C43S C45S 1.570(8) .
C44S C45S 1.641(10) .
C44S O3S 1.642(6) 3_766
C45S O46S 1.202(7) .
C45S O3S 1.253(9) 3_766
C9 C1A 1.617(6) .
C9 C2A 1.489(6) .
C9 C3A 1.501(10) .
C9 C1b 1.481(5) .
C9 C2b 1.601(5) .
C9 C3b 1.505(8) .
